data_4132290
loop_
_publ_author_name
'Kou, Xuezhen'
'Shao, Qihang'
'Ye, Chenghao'
'Yang, Guoqiang'
'Zhang, Wanbin'

_publ_section_title
;
 Asymmetric Aza-Wacker-Type Cyclization of N-Ts Hydrazine-Tethered
 Tetrasubstituted Olefins: Synthesis of Pyrazolines Bearing One Quaternary
 or Two Vicinal Stereocenters.
;
_journal_issue 24
_journal_name_full 'Journal of the American Chemical Society'
_journal_page_first 7587
_journal_page_last 7597
_journal_paper_doi 10.1021/jacs.8b02865
_journal_volume 140
_journal_year 2018
_chemical_absolute_configuration ad
_chemical_formula_moiety ' C24 H24 N2 O3 S'
_chemical_formula_sum 'C24 H24 N2 O3 S'
_chemical_formula_weight 420.51
_space_group_crystal_system monoclinic
_space_group_IT_number 4
_space_group_name_Hall 'P 2yb'
_space_group_name_H-M_alt 'P 1 21 1'
_atom_sites_solution_hydrogens geom
_audit_creation_method SHELXL-2016/6
_cell_angle_alpha 90
_cell_angle_beta 104.2210(10)
_cell_angle_gamma 90
_cell_formula_units_Z 4
_cell_length_a 11.6237(3)
_cell_length_b 13.4549(4)
_cell_length_c 13.8736(4)
_cell_measurement_reflns_used 9873
_cell_measurement_temperature 173(2)
_cell_measurement_theta_max 66.55
_cell_measurement_theta_min 3.29
_cell_volume 2103.28(10)
_computing_cell_refinement 'Bruker SAINT'
_computing_data_collection 'Bruker APEX2'
_computing_data_reduction 'Bruker SAINT'
_computing_molecular_graphics 'Bruker SHELXTL'
_computing_publication_material 'Bruker SHELXTL'
_computing_structure_refinement 'SHELXL-2014 (Sheldrick, 2014)'
_computing_structure_solution 'SHELXS-97 (Sheldrick 2008)'
_diffrn_ambient_temperature 173(2)
_diffrn_measured_fraction_theta_full 0.998
_diffrn_measured_fraction_theta_max 0.998
_diffrn_measurement_device_type 'CCD area detector'
_diffrn_measurement_method 'phi and omega scans'
_diffrn_radiation_type CuK\a
_diffrn_radiation_wavelength 1.54178
_diffrn_reflns_av_R_equivalents 0.0330
_diffrn_reflns_av_unetI/netI 0.0330
_diffrn_reflns_Laue_measured_fraction_full 0.998
_diffrn_reflns_Laue_measured_fraction_max 0.998
_diffrn_reflns_limit_h_max 12
_diffrn_reflns_limit_h_min -13
_diffrn_reflns_limit_k_max 16
_diffrn_reflns_limit_k_min -15
_diffrn_reflns_limit_l_max 16
_diffrn_reflns_limit_l_min -16
_diffrn_reflns_number 24920
_diffrn_reflns_point_group_measured_fraction_full 0.993
_diffrn_reflns_point_group_measured_fraction_max 0.993
_diffrn_reflns_theta_full 66.606
_diffrn_reflns_theta_max 66.605
_diffrn_reflns_theta_min 3.286
_diffrn_source 'sealed tube'
_exptl_absorpt_coefficient_mu 1.598
_exptl_absorpt_correction_T_max 0.9628
_exptl_absorpt_correction_T_min 0.9034
_exptl_absorpt_correction_type multi-scan
_exptl_absorpt_process_details SADABS
_exptl_crystal_colour colorless
_exptl_crystal_density_diffrn 1.328
_exptl_crystal_description block
_exptl_crystal_F_000 1596
_exptl_crystal_size_max 0.05
_exptl_crystal_size_mid 0.04
_exptl_crystal_size_min 0.03
_refine_diff_density_max 0.384
_refine_diff_density_min -0.284
_refine_diff_density_rms 0.044
_refine_ls_abs_structure_details
;
 Flack x determined using 2896 quotients [(I+)-(I-)]/[(I+)+(I-)]
 (Parsons, Flack and Wagner, Acta Cryst. B69 (2013) 249-259).
;
_refine_ls_abs_structure_Flack 0.046(7)
_refine_ls_extinction_method none
_refine_ls_goodness_of_fit_ref 0.950
_refine_ls_hydrogen_treatment constr
_refine_ls_matrix_type full
_refine_ls_number_parameters 547
_refine_ls_number_reflns 7349
_refine_ls_number_restraints 1
_refine_ls_restrained_S_all 0.950
_refine_ls_R_factor_all 0.0443
_refine_ls_R_factor_gt 0.0392
_refine_ls_shift/su_max 0.001
_refine_ls_shift/su_mean 0.000
_refine_ls_structure_factor_coef Fsqd
_refine_ls_weighting_details 'w=1/[\s^2^(Fo^2^)+(0.1000P)^2^] where P=(Fo^2^+2Fc^2^)/3'
_refine_ls_weighting_scheme calc
_refine_ls_wR_factor_gt 0.1147
_refine_ls_wR_factor_ref 0.1196
_reflns_Friedel_coverage 0.900
_reflns_Friedel_fraction_full 0.987
_reflns_Friedel_fraction_max 0.987
_reflns_number_gt 6716
_reflns_number_total 7349
_reflns_threshold_expression 'I > 2\s(I)'
_cod_data_source_file ja8b02865_si_006.cif
_cod_data_source_block 180122HG_KXZ_0m_b
_cod_depositor_comments
;
The following automatic conversions were performed:

data item '_exptl_absorpt_correction_type' value 'MULTI-SCAN' was
changed to 'multi-scan' in accordance with the
/home/saulius/struct/COD-crude-data/automatic-downloads/DataCite-retrospective/ACS/depositions/lib/dictionaries/cif_core.dic
dictionary named 'cif_core.dic' version 2.4.2 last updated on
2011-04-26.

Automatic conversion script
Id: cif_fix_values 6909 2019-04-08 15:41:33Z antanas 
;
_cod_original_sg_symbol_H-M 'P 21'
_cod_original_formula_sum ' C24 H24 N2 O3 S'
_cod_database_code 4132290
_shelx_shelxl_version_number 2016/6
_shelx_space_group_comment
;
The symmetry employed for this shelxl refinement is uniquely defined
by the following loop, which should always be used as a source of
symmetry information in preference to the above space-group names.
They are only intended as comments.
;

loop_
_space_group_symop_operation_xyz
'x, y, z'
'-x, y+1/2, -z'

loop_
_atom_site_label
_atom_site_type_symbol
_atom_site_fract_x
_atom_site_fract_y
_atom_site_fract_z
_atom_site_U_iso_or_equiv
_atom_site_adp_type
_atom_site_occupancy
_atom_site_site_symmetry_order
_atom_site_calc_flag
_atom_site_refinement_flags_posn
_atom_site_refinement_flags_adp
S1 S 0.58076(7) 0.60176(6) 0.59452(7) 0.0389(2) Uani 1 1 d . .
O1 O 0.3409(3) 0.3337(2) 0.5584(3) 0.0642(9) Uani 1 1 d . .
N1 N 0.6188(3) 0.4885(2) 0.6359(3) 0.0377(7) Uani 1 1 d . .
C1 C 0.5348(3) 0.4055(3) 0.6444(3) 0.0370(8) Uani 1 1 d . .
S2 S 0.58101(6) 0.38748(6) 0.07577(6) 0.0293(2) Uani 1 1 d . .
O2 O 0.5941(3) 0.6153(2) 0.4957(2) 0.0494(7) Uani 1 1 d . .
N2 N 0.7257(3) 0.4555(2) 0.6175(2) 0.0348(7) Uani 1 1 d . .
C2 C 0.4372(3) 0.3965(3) 0.5492(3) 0.0406(8) Uani 1 1 d . .
O3 O 0.4672(2) 0.6192(2) 0.6144(3) 0.0577(8) Uani 1 1 d . .
N3 N 0.6120(2) 0.5023(2) 0.1186(2) 0.0275(6) Uani 1 1 d . .
C3 C 0.6223(3) 0.3159(3) 0.6540(3) 0.0380(9) Uani 1 1 d . .
H3A H 0.642825 0.289288 0.722660 0.046 Uiso 1 1 calc R U
H3B H 0.587645 0.261836 0.607443 0.046 Uiso 1 1 calc R U
O4 O 0.3422(2) 0.6545(2) 0.1271(3) 0.0576(8) Uani 1 1 d . .
N4 N 0.7254(2) 0.5341(2) 0.1104(2) 0.0262(6) Uani 1 1 d . .
C4 C 0.3209(4) 0.4382(4) 0.5432(5) 0.0751(17) Uani 1 1 d . .
H4A H 0.310058 0.478397 0.600043 0.090 Uiso 1 1 calc R U
H4B H 0.273913 0.460505 0.477213 0.090 Uiso 1 1 calc R U
O5 O 0.46311(19) 0.3696(2) 0.0856(2) 0.0408(6) Uani 1 1 d . .
C5 C 0.7300(3) 0.3603(3) 0.6274(3) 0.0325(8) Uani 1 1 d . .
O6 O 0.6058(2) 0.3733(2) -0.01932(17) 0.0387(6) Uani 1 1 d . .
C6 C 0.8373(3) 0.3057(3) 0.6196(2) 0.0320(8) Uani 1 1 d . .
C7 C 0.8478(3) 0.2054(3) 0.6391(3) 0.0335(8) Uani 1 1 d . .
H7 H 0.783780 0.170874 0.655217 0.040 Uiso 1 1 calc R U
C8 C 0.9527(3) 0.1524(3) 0.6357(2) 0.0308(8) Uani 1 1 d . .
C9 C 0.9660(3) 0.0497(3) 0.6542(3) 0.0394(9) Uani 1 1 d . .
H9 H 0.903196 0.013275 0.670289 0.047 Uiso 1 1 calc R U
C10 C 1.0678(4) 0.0016(3) 0.6492(3) 0.0467(10) Uani 1 1 d . .
H10 H 1.074617 -0.068006 0.660572 0.056 Uiso 1 1 calc R U
C11 C 1.1617(4) 0.0539(3) 0.6276(3) 0.0436(10) Uani 1 1 d . .
H11 H 1.232022 0.019485 0.624578 0.052 Uiso 1 1 calc R U
C12 C 1.1543(3) 0.1535(3) 0.6107(3) 0.0386(9) Uani 1 1 d . .
H12 H 1.219813 0.188027 0.596933 0.046 Uiso 1 1 calc R U
C13 C 1.0496(3) 0.2063(3) 0.6136(2) 0.0339(8) Uani 1 1 d . .
C14 C 1.0348(3) 0.3089(3) 0.5929(3) 0.0399(9) Uani 1 1 d . .
H14 H 1.097756 0.345326 0.576995 0.048 Uiso 1 1 calc R U
C15 C 0.9324(3) 0.3569(3) 0.5951(3) 0.0369(9) Uani 1 1 d . .
H15 H 0.924734 0.425818 0.580008 0.044 Uiso 1 1 calc R U
C16 C 0.6871(3) 0.6766(3) 0.6745(3) 0.0314(8) Uani 1 1 d . .
C17 C 0.7825(3) 0.7125(3) 0.6428(3) 0.0320(8) Uani 1 1 d . .
H17 H 0.794252 0.693088 0.580022 0.038 Uiso 1 1 calc R U
C18 C 0.8609(3) 0.7769(3) 0.7031(2) 0.0320(8) Uani 1 1 d . .
H18 H 0.926333 0.802164 0.680932 0.038 Uiso 1 1 calc R U
C19 C 0.8459(3) 0.8055(3) 0.7958(2) 0.0346(8) Uani 1 1 d . .
C20 C 0.7493(3) 0.7674(3) 0.8266(3) 0.0420(9) Uani 1 1 d . .
H20 H 0.738005 0.785568 0.889801 0.050 Uiso 1 1 calc R U
C21 C 0.6702(3) 0.7039(3) 0.7668(3) 0.0432(9) Uani 1 1 d . .
H21 H 0.604253 0.678875 0.788353 0.052 Uiso 1 1 calc R U
C22 C 0.9324(3) 0.8747(3) 0.8611(3) 0.0445(9) Uani 1 1 d . .
H22A H 1.004514 0.879351 0.836726 0.067 Uiso 1 1 calc R U
H22B H 0.952675 0.849282 0.929415 0.067 Uiso 1 1 calc R U
H22C H 0.896530 0.940776 0.859953 0.067 Uiso 1 1 calc R U
C23 C 0.4892(4) 0.4180(4) 0.7384(3) 0.0606(13) Uani 1 1 d . .
H23A H 0.444164 0.480058 0.734154 0.091 Uiso 1 1 calc R U
H23B H 0.556698 0.420030 0.796857 0.091 Uiso 1 1 calc R U
H23C H 0.437705 0.361842 0.744403 0.091 Uiso 1 1 calc R U
C24 C 0.6812(3) 0.3151(2) 0.1632(2) 0.0267(7) Uani 1 1 d . .
C25 C 0.4783(4) 0.3809(4) 0.4558(3) 0.0518(10) Uani 1 1 d . .
H25A H 0.409800 0.382648 0.398201 0.078 Uiso 1 1 calc R U
H25B H 0.517700 0.316151 0.458719 0.078 Uiso 1 1 calc R U
H25C H 0.534187 0.433572 0.449521 0.078 Uiso 1 1 calc R U
C26 C 0.6630(3) 0.2988(3) 0.2567(3) 0.0399(9) Uani 1 1 d . .
H26 H 0.599557 0.330959 0.276157 0.048 Uiso 1 1 calc R U
C27 C 0.7381(4) 0.2354(3) 0.3217(3) 0.0445(10) Uani 1 1 d . .
H27 H 0.726085 0.224915 0.386258 0.053 Uiso 1 1 calc R U
C28 C 0.8306(3) 0.1869(3) 0.2944(3) 0.0334(8) Uani 1 1 d . .
C29 C 0.8470(3) 0.2053(3) 0.2008(3) 0.0355(8) Uani 1 1 d . .
H29 H 0.910226 0.173025 0.181089 0.043 Uiso 1 1 calc R U
C30 C 0.7737(3) 0.2696(3) 0.1345(2) 0.0305(7) Uani 1 1 d . .
H30 H 0.787203 0.281901 0.070740 0.037 Uiso 1 1 calc R U
C31 C 0.9094(4) 0.1145(4) 0.3642(3) 0.0488(10) Uani 1 1 d . .
H31A H 0.948747 0.070442 0.326054 0.073 Uiso 1 1 calc R U
H31B H 0.861006 0.074845 0.398602 0.073 Uiso 1 1 calc R U
H31C H 0.969327 0.151361 0.413162 0.073 Uiso 1 1 calc R U
C32 C 0.4360(3) 0.5813(3) 0.1548(3) 0.0408(9) Uani 1 1 d . .
C33 C 0.3147(4) 0.5501(4) 0.1129(5) 0.0633(14) Uani 1 1 d . .
H33A H 0.294527 0.524194 0.044033 0.076 Uiso 1 1 calc R U
H33B H 0.271674 0.518161 0.158034 0.076 Uiso 1 1 calc R U
C34 C 0.4859(4) 0.5709(4) 0.2644(4) 0.0584(13) Uani 1 1 d . .
H34A H 0.528142 0.507496 0.278415 0.088 Uiso 1 1 calc R U
H34B H 0.421174 0.572771 0.298246 0.088 Uiso 1 1 calc R U
H34C H 0.541061 0.625701 0.288418 0.088 Uiso 1 1 calc R U
C35 C 0.5237(3) 0.5868(3) 0.0895(3) 0.0328(7) Uani 1 1 d . .
C36 C 0.4684(3) 0.5881(3) -0.0228(3) 0.0479(10) Uani 1 1 d . .
H36A H 0.531248 0.594410 -0.058269 0.072 Uiso 1 1 calc R U
H36B H 0.413868 0.644562 -0.039391 0.072 Uiso 1 1 calc R U
H36C H 0.424650 0.526092 -0.042511 0.072 Uiso 1 1 calc R U
C37 C 0.6100(3) 0.6748(3) 0.1179(3) 0.0350(8) Uani 1 1 d . .
H37A H 0.587398 0.730598 0.070594 0.042 Uiso 1 1 calc R U
H37B H 0.613306 0.698610 0.186074 0.042 Uiso 1 1 calc R U
C38 C 0.7264(3) 0.6291(3) 0.1114(2) 0.0270(7) Uani 1 1 d . .
C39 C 0.8332(3) 0.6857(3) 0.1097(2) 0.0271(7) Uani 1 1 d . .
C40 C 0.8397(3) 0.7864(3) 0.1274(2) 0.0283(7) Uani 1 1 d . .
H40 H 0.772670 0.819842 0.139544 0.034 Uiso 1 1 calc R U
C41 C 0.9436(3) 0.8413(3) 0.1280(3) 0.0311(8) Uani 1 1 d . .
C42 C 0.9517(3) 0.9447(3) 0.1451(3) 0.0388(9) Uani 1 1 d . .
H42 H 0.885923 0.979485 0.157885 0.047 Uiso 1 1 calc R U
C43 C 1.0535(4) 0.9958(3) 0.1434(3) 0.0411(9) Uani 1 1 d . .
H43 H 1.057213 1.065434 0.154829 0.049 Uiso 1 1 calc R U
C44 C 1.1521(3) 0.9460(3) 0.1251(3) 0.0365(9) Uani 1 1 d . .
H44 H 1.222012 0.981875 0.123596 0.044 Uiso 1 1 calc R U
C45 C 1.1469(3) 0.8451(3) 0.1092(2) 0.0313(8) Uani 1 1 d . .
H45 H 1.214163 0.811270 0.098029 0.038 Uiso 1 1 calc R U
C46 C 1.0426(3) 0.7908(3) 0.1094(2) 0.0272(7) Uani 1 1 d . .
C47 C 1.0338(3) 0.6872(3) 0.0903(3) 0.0323(8) Uani 1 1 d . .
H47 H 1.099837 0.652946 0.077322 0.039 Uiso 1 1 calc R U
C48 C 0.9327(3) 0.6357(3) 0.0901(2) 0.0315(8) Uani 1 1 d . .
H48 H 0.928895 0.566320 0.076897 0.038 Uiso 1 1 calc R U

loop_
_atom_site_aniso_label
_atom_site_aniso_U_11
_atom_site_aniso_U_22
_atom_site_aniso_U_33
_atom_site_aniso_U_23
_atom_site_aniso_U_13
_atom_site_aniso_U_12
S1 0.0332(5) 0.0247(5) 0.0529(5) 0.0032(4) -0.0008(4) -0.0018(4)
O1 0.0394(15) 0.050(2) 0.105(3) -0.0115(18) 0.0210(16) -0.0174(14)
N1 0.0275(15) 0.0267(18) 0.057(2) 0.0038(14) 0.0074(13) -0.0010(13)
C1 0.0358(19) 0.0278(19) 0.047(2) 0.0056(15) 0.0092(15) -0.0070(15)
S2 0.0240(4) 0.0260(5) 0.0365(4) -0.0030(4) 0.0048(3) 0.0015(3)
O2 0.0603(17) 0.0341(17) 0.0427(15) 0.0043(12) -0.0084(12) -0.0064(14)
N2 0.0307(16) 0.029(2) 0.0428(18) 0.0021(13) 0.0043(13) -0.0047(13)
C2 0.0393(19) 0.029(2) 0.051(2) 0.0040(17) 0.0060(16) -0.0079(16)
O3 0.0330(14) 0.0339(17) 0.100(2) 0.0040(16) 0.0050(14) 0.0014(12)
N3 0.0226(14) 0.0212(16) 0.0392(15) 0.0008(12) 0.0084(11) 0.0050(11)
C3 0.037(2) 0.029(2) 0.045(2) 0.0082(16) 0.0052(16) -0.0043(15)
O4 0.0331(15) 0.0413(17) 0.100(2) 0.0043(16) 0.0187(15) 0.0180(12)
N4 0.0219(14) 0.0264(18) 0.0304(14) 0.0017(11) 0.0068(11) 0.0008(11)
C4 0.037(2) 0.055(3) 0.120(5) -0.018(3) -0.007(3) 0.000(2)
O5 0.0221(11) 0.0347(15) 0.0628(16) -0.0053(12) 0.0050(11) -0.0046(11)
C5 0.0314(18) 0.030(2) 0.0332(17) 0.0030(13) 0.0015(14) -0.0038(14)
O6 0.0403(13) 0.0393(16) 0.0328(12) -0.0054(11) 0.0018(10) 0.0087(12)
C6 0.0378(19) 0.027(2) 0.0281(16) 0.0001(14) 0.0028(14) -0.0057(15)
C7 0.0321(18) 0.035(2) 0.0321(18) 0.0036(15) 0.0062(14) -0.0037(15)
C8 0.0348(19) 0.030(2) 0.0257(17) 0.0000(13) 0.0042(14) -0.0037(14)
C9 0.037(2) 0.037(2) 0.043(2) 0.0022(16) 0.0081(16) -0.0006(17)
C10 0.052(2) 0.033(2) 0.055(3) 0.0011(18) 0.0129(19) 0.0033(19)
C11 0.037(2) 0.050(3) 0.045(2) -0.0043(18) 0.0100(17) 0.0045(18)
C12 0.034(2) 0.047(3) 0.0341(19) -0.0022(16) 0.0074(15) -0.0052(17)
C13 0.0371(19) 0.038(2) 0.0250(17) -0.0029(14) 0.0051(14) -0.0050(17)
C14 0.039(2) 0.038(2) 0.045(2) 0.0032(17) 0.0129(16) -0.0106(18)
C15 0.039(2) 0.027(2) 0.043(2) 0.0015(15) 0.0065(16) -0.0071(16)
C16 0.0339(18) 0.0229(19) 0.0356(18) -0.0006(14) 0.0048(14) 0.0016(14)
C17 0.0309(17) 0.034(2) 0.0304(17) -0.0039(14) 0.0070(13) 0.0007(15)
C18 0.0292(16) 0.033(2) 0.0333(17) 0.0017(14) 0.0070(14) -0.0016(15)
C19 0.0407(19) 0.029(2) 0.0303(17) -0.0007(14) 0.0014(15) 0.0082(16)
C20 0.048(2) 0.046(2) 0.0339(18) -0.0045(17) 0.0139(16) 0.0011(19)
C21 0.046(2) 0.040(2) 0.050(2) 0.0058(18) 0.0234(18) -0.0004(19)
C22 0.046(2) 0.038(2) 0.043(2) -0.0085(18) -0.0020(16) 0.0044(18)
C23 0.083(3) 0.049(3) 0.059(3) 0.006(2) 0.035(3) 0.007(2)
C24 0.0270(16) 0.0185(18) 0.0349(17) -0.0016(13) 0.0082(13) -0.0026(13)
C25 0.071(3) 0.039(2) 0.0383(19) 0.0044(19) 0.0001(18) -0.019(2)
C26 0.039(2) 0.044(2) 0.042(2) 0.0035(17) 0.0200(16) 0.0110(17)
C27 0.053(2) 0.050(3) 0.034(2) 0.0103(17) 0.0161(17) 0.0010(19)
C28 0.0328(17) 0.027(2) 0.0369(19) 0.0010(15) 0.0024(14) -0.0069(15)
C29 0.0310(17) 0.034(2) 0.0404(19) -0.0012(15) 0.0068(14) 0.0034(16)
C30 0.0296(17) 0.031(2) 0.0314(17) 0.0008(14) 0.0084(14) 0.0033(15)
C31 0.050(2) 0.048(3) 0.045(2) 0.0098(19) 0.0036(18) -0.002(2)
C32 0.0305(17) 0.028(2) 0.068(3) 0.0041(17) 0.0191(17) 0.0100(15)
C33 0.028(2) 0.048(3) 0.117(4) -0.008(3) 0.023(2) 0.0034(18)
C34 0.059(3) 0.063(3) 0.065(3) 0.020(2) 0.037(2) 0.023(2)
C35 0.0264(16) 0.0261(19) 0.0450(19) 0.0037(15) 0.0069(14) 0.0068(14)
C36 0.042(2) 0.042(3) 0.051(2) 0.0085(19) -0.0039(17) 0.0051(18)
C37 0.0275(18) 0.0258(19) 0.053(2) 0.0013(16) 0.0130(15) 0.0053(14)
C38 0.0254(17) 0.024(2) 0.0308(17) 0.0024(13) 0.0049(13) 0.0033(13)
C39 0.0250(16) 0.028(2) 0.0270(16) 0.0030(13) 0.0044(12) 0.0018(14)
C40 0.0288(17) 0.0232(19) 0.0352(17) 0.0023(14) 0.0125(13) 0.0046(13)
C41 0.0318(18) 0.033(2) 0.0296(17) 0.0014(14) 0.0096(14) 0.0019(14)
C42 0.038(2) 0.027(2) 0.055(2) -0.0016(16) 0.0175(17) 0.0045(15)
C43 0.043(2) 0.025(2) 0.057(2) -0.0028(17) 0.0168(18) -0.0029(16)
C44 0.0323(19) 0.038(2) 0.040(2) 0.0026(16) 0.0101(15) -0.0073(16)
C45 0.0262(17) 0.039(2) 0.0291(17) 0.0009(14) 0.0082(13) 0.0008(14)
C46 0.0279(17) 0.030(2) 0.0231(15) 0.0019(13) 0.0051(12) 0.0032(14)
C47 0.0243(16) 0.035(2) 0.0381(18) 0.0028(15) 0.0081(14) 0.0076(15)
C48 0.0320(18) 0.027(2) 0.0350(18) -0.0012(14) 0.0067(14) 0.0040(14)

loop_
_atom_type_symbol
_atom_type_description
_atom_type_scat_dispersion_real
_atom_type_scat_dispersion_imag
_atom_type_scat_source
C C 0.0181 0.0091 'International Tables Vol C Tables 4.2.6.8 and 6.1.1.4'
H H 0.0000 0.0000 'International Tables Vol C Tables 4.2.6.8 and 6.1.1.4'
N N 0.0311 0.0180 'International Tables Vol C Tables 4.2.6.8 and 6.1.1.4'
O O 0.0492 0.0322 'International Tables Vol C Tables 4.2.6.8 and 6.1.1.4'
S S 0.3331 0.5567 'International Tables Vol C Tables 4.2.6.8 and 6.1.1.4'

loop_
_geom_angle_atom_site_label_1
_geom_angle_atom_site_label_2
_geom_angle_atom_site_label_3
_geom_angle
O2 S1 O3 119.12(19)
O2 S1 N1 111.62(18)
O3 S1 N1 105.35(17)
O2 S1 C16 107.88(17)
O3 S1 C16 108.81(18)
N1 S1 C16 102.84(17)
C4 O1 C2 60.6(3)
N2 N1 C1 113.6(3)
N2 N1 S1 113.8(2)
C1 N1 S1 126.0(2)
N1 C1 C2 110.5(3)
N1 C1 C23 110.5(3)
C2 C1 C23 114.1(3)
N1 C1 C3 99.1(2)
C2 C1 C3 110.1(3)
C23 C1 C3 111.5(3)
O6 S2 O5 118.70(15)
O6 S2 N3 112.24(16)
O5 S2 N3 104.50(14)
O6 S2 C24 108.26(15)
O5 S2 C24 109.21(16)
N3 S2 C24 102.74(15)
C5 N2 N1 108.0(3)
O1 C2 C4 59.6(3)
O1 C2 C25 114.5(3)
C4 C2 C25 119.7(4)
O1 C2 C1 113.7(3)
C4 C2 C1 120.4(4)
C25 C2 C1 115.7(3)
N4 N3 C35 109.5(2)
N4 N3 S2 112.1(2)
C35 N3 S2 121.9(2)
C5 C3 C1 103.6(3)
C5 C3 H3A 111.0
C1 C3 H3A 111.0
C5 C3 H3B 111.0
C1 C3 H3B 111.0
H3A C3 H3B 109.0
C33 O4 C32 60.1(2)
C38 N4 N3 107.9(3)
O1 C4 C2 59.7(3)
O1 C4 H4A 117.8
C2 C4 H4A 117.8
O1 C4 H4B 117.8
C2 C4 H4B 117.8
H4A C4 H4B 114.9
N2 C5 C6 120.0(3)
N2 C5 C3 113.9(3)
C6 C5 C3 125.9(3)
C7 C6 C15 119.2(3)
C7 C6 C5 120.7(3)
C15 C6 C5 120.0(3)
C6 C7 C8 121.4(3)
C6 C7 H7 119.3
C8 C7 H7 119.3
C9 C8 C7 122.9(3)
C9 C8 C13 118.5(3)
C7 C8 C13 118.5(3)
C10 C9 C8 120.9(4)
C10 C9 H9 119.5
C8 C9 H9 119.5
C9 C10 C11 120.4(4)
C9 C10 H10 119.8
C11 C10 H10 119.8
C12 C11 C10 121.1(4)
C12 C11 H11 119.4
C10 C11 H11 119.4
C11 C12 C13 120.4(4)
C11 C12 H12 119.8
C13 C12 H12 119.8
C14 C13 C12 123.1(4)
C14 C13 C8 118.3(3)
C12 C13 C8 118.6(4)
C15 C14 C13 121.5(3)
C15 C14 H14 119.3
C13 C14 H14 119.3
C14 C15 C6 121.0(3)
C14 C15 H15 119.5
C6 C15 H15 119.5
C17 C16 C21 120.6(3)
C17 C16 S1 119.6(3)
C21 C16 S1 119.7(3)
C16 C17 C18 119.3(3)
C16 C17 H17 120.3
C18 C17 H17 120.3
C17 C18 C19 121.3(3)
C17 C18 H18 119.4
C19 C18 H18 119.4
C20 C19 C18 118.3(3)
C20 C19 C22 120.9(3)
C18 C19 C22 120.8(3)
C21 C20 C19 120.9(3)
C21 C20 H20 119.5
C19 C20 H20 119.5
C20 C21 C16 119.6(3)
C20 C21 H21 120.2
C16 C21 H21 120.2
C19 C22 H22A 109.5
C19 C22 H22B 109.5
H22A C22 H22B 109.5
C19 C22 H22C 109.5
H22A C22 H22C 109.5
H22B C22 H22C 109.5
C1 C23 H23A 109.5
C1 C23 H23B 109.5
H23A C23 H23B 109.5
C1 C23 H23C 109.5
H23A C23 H23C 109.5
H23B C23 H23C 109.5
C30 C24 C26 120.7(3)
C30 C24 S2 118.7(3)
C26 C24 S2 120.5(3)
C2 C25 H25A 109.5
C2 C25 H25B 109.5
H25A C25 H25B 109.5
C2 C25 H25C 109.5
H25A C25 H25C 109.5
H25B C25 H25C 109.5
C24 C26 C27 119.5(3)
C24 C26 H26 120.3
C27 C26 H26 120.3
C26 C27 C28 121.2(3)
C26 C27 H27 119.4
C28 C27 H27 119.4
C29 C28 C27 117.9(3)
C29 C28 C31 121.1(3)
C27 C28 C31 121.0(3)
C28 C29 C30 122.0(3)
C28 C29 H29 119.0
C30 C29 H29 119.0
C24 C30 C29 118.7(3)
C24 C30 H30 120.7
C29 C30 H30 120.7
C28 C31 H31A 109.5
C28 C31 H31B 109.5
H31A C31 H31B 109.5
C28 C31 H31C 109.5
H31A C31 H31C 109.5
H31B C31 H31C 109.5
C33 C32 O4 59.8(2)
C33 C32 C34 118.5(4)
O4 C32 C34 114.3(3)
C33 C32 C35 120.2(4)
O4 C32 C35 112.3(3)
C34 C32 C35 117.4(3)
O4 C33 C32 60.1(3)
O4 C33 H33A 117.8
C32 C33 H33A 117.8
O4 C33 H33B 117.8
C32 C33 H33B 117.8
H33A C33 H33B 114.9
C32 C34 H34A 109.5
C32 C34 H34B 109.5
H34A C34 H34B 109.5
C32 C34 H34C 109.5
H34A C34 H34C 109.5
H34B C34 H34C 109.5
N3 C35 C32 108.3(3)
N3 C35 C36 111.5(3)
C32 C35 C36 115.5(3)
N3 C35 C37 98.8(2)
C32 C35 C37 112.0(3)
C36 C35 C37 109.6(3)
C35 C36 H36A 109.5
C35 C36 H36B 109.5
H36A C36 H36B 109.5
C35 C36 H36C 109.5
H36A C36 H36C 109.5
H36B C36 H36C 109.5
C38 C37 C35 102.1(3)
C38 C37 H37A 111.4
C35 C37 H37A 111.4
C38 C37 H37B 111.4
C35 C37 H37B 111.4
H37A C37 H37B 109.2
N4 C38 C39 121.8(3)
N4 C38 C37 113.6(3)
C39 C38 C37 124.6(3)
C40 C39 C48 119.2(3)
C40 C39 C38 121.3(3)
C48 C39 C38 119.5(3)
C39 C40 C41 121.7(3)
C39 C40 H40 119.2
C41 C40 H40 119.2
C42 C41 C46 118.7(3)
C42 C41 C40 122.6(3)
C46 C41 C40 118.7(3)
C43 C42 C41 120.9(4)
C43 C42 H42 119.6
C41 C42 H42 119.6
C42 C43 C44 120.6(4)
C42 C43 H43 119.7
C44 C43 H43 119.7
C45 C44 C43 119.6(3)
C45 C44 H44 120.2
C43 C44 H44 120.2
C44 C45 C46 120.9(3)
C44 C45 H45 119.6
C46 C45 H45 119.6
C41 C46 C45 119.2(3)
C41 C46 C47 118.8(3)
C45 C46 C47 121.9(3)
C48 C47 C46 121.5(3)
C48 C47 H47 119.2
C46 C47 H47 119.2
C47 C48 C39 120.0(3)
C47 C48 H48 120.0
C39 C48 H48 120.0

loop_
_geom_bond_atom_site_label_1
_geom_bond_atom_site_label_2
_geom_bond_distance
S1 O2 1.430(3)
S1 O3 1.433(3)
S1 N1 1.650(3)
S1 C16 1.760(4)
O1 C4 1.433(6)
O1 C2 1.434(4)
N1 N2 1.400(4)
N1 C1 1.507(4)
C1 C2 1.520(5)
C1 C23 1.533(5)
C1 C3 1.562(5)
S2 O6 1.431(2)
S2 O5 1.431(2)
S2 N3 1.663(3)
S2 C24 1.755(3)
N2 C5 1.288(5)
C2 C4 1.447(6)
C2 C25 1.501(5)
N3 N4 1.417(4)
N3 C35 1.518(4)
C3 C5 1.513(5)
C3 H3A 0.9900
C3 H3B 0.9900
O4 C33 1.443(5)
O4 C32 1.449(4)
N4 C38 1.279(5)
C4 H4A 0.9900
C4 H4B 0.9900
C5 C6 1.474(5)
C6 C7 1.376(5)
C6 C15 1.413(5)
C7 C8 1.423(5)
C7 H7 0.9500
C8 C9 1.407(5)
C8 C13 1.435(5)
C9 C10 1.365(6)
C9 H9 0.9500
C10 C11 1.392(6)
C10 H10 0.9500
C11 C12 1.359(6)
C11 H11 0.9500
C12 C13 1.418(5)
C12 H12 0.9500
C13 C14 1.413(6)
C14 C15 1.361(5)
C14 H14 0.9500
C15 H15 0.9500
C16 C17 1.378(5)
C16 C21 1.392(5)
C17 C18 1.381(5)
C17 H17 0.9500
C18 C19 1.395(5)
C18 H18 0.9500
C19 C20 1.394(5)
C19 C22 1.500(5)
C20 C21 1.374(6)
C20 H20 0.9500
C21 H21 0.9500
C22 H22A 0.9800
C22 H22B 0.9800
C22 H22C 0.9800
C23 H23A 0.9800
C23 H23B 0.9800
C23 H23C 0.9800
C24 C30 1.378(4)
C24 C26 1.382(5)
C25 H25A 0.9800
C25 H25B 0.9800
C25 H25C 0.9800
C26 C27 1.385(5)
C26 H26 0.9500
C27 C28 1.388(5)
C27 H27 0.9500
C28 C29 1.380(5)
C28 C31 1.513(5)
C29 C30 1.391(5)
C29 H29 0.9500
C30 H30 0.9500
C31 H31A 0.9800
C31 H31B 0.9800
C31 H31C 0.9800
C32 C33 1.449(6)
C32 C34 1.495(6)
C32 C35 1.522(5)
C33 H33A 0.9900
C33 H33B 0.9900
C34 H34A 0.9800
C34 H34B 0.9800
C34 H34C 0.9800
C35 C36 1.533(5)
C35 C37 1.539(5)
C36 H36A 0.9800
C36 H36B 0.9800
C36 H36C 0.9800
C37 C38 1.509(4)
C37 H37A 0.9900
C37 H37B 0.9900
C38 C39 1.460(4)
C39 C40 1.376(5)
C39 C48 1.421(4)
C40 C41 1.414(5)
C40 H40 0.9500
C41 C42 1.410(5)
C41 C46 1.414(5)
C42 C43 1.373(5)
C42 H42 0.9500
C43 C44 1.403(5)
C43 H43 0.9500
C44 C45 1.375(5)
C44 H44 0.9500
C45 C46 1.416(5)
C45 H45 0.9500
C46 C47 1.418(5)
C47 C48 1.364(5)
C47 H47 0.9500
C48 H48 0.9500
